data_4510997
loop_
_publ_author_name
'Varughese, Sunil'
'Desiraju, Gautam R.'

_publ_section_title
;
 Using Water as a Design Element in Crystal Engineering. Host&#x2212;Guest
 Compounds of Hydrated 3,5-Dihydroxybenzoic Acid
;
_journal_issue 9
_journal_name_full 'Crystal Growth &amp; Design'
_journal_page_first 4184
_journal_paper_doi 10.1021/cg100872w
_journal_volume 10
_journal_year 2010
_chemical_formula_moiety '2(C7 H6 O4), C2 H2 Cl N, 2(H2 O)'
_chemical_formula_sum 'C16 H18 Cl N O10'
_chemical_formula_weight 419.76
_chemical_name_common '3,5-Dihydroxybenzoic acid chloroacetonitrile solvate'
_chemical_name_systematic
; 
 ? 
;
_space_group_IT_number 2
_symmetry_cell_setting triclinic
_symmetry_space_group_name_Hall '-P 1'
_symmetry_space_group_name_H-M 'P -1'
_atom_sites_solution_hydrogens geom
_atom_sites_solution_primary direct
_atom_sites_solution_secondary difmap
_audit_creation_method SHELXL-97
_cell_angle_alpha 76.803(9)
_cell_angle_beta 82.735(9)
_cell_angle_gamma 77.461(9)
_cell_formula_units_Z 2
_cell_length_a 8.622(5)
_cell_length_b 9.505(6)
_cell_length_c 12.094(7)
_cell_measurement_reflns_used 785
_cell_measurement_temperature 123(2)
_cell_measurement_theta_max 43.69
_cell_measurement_theta_min 4.18
_cell_volume 938.9(10)
_computing_cell_refinement
;
CrystalClear-SM Expert 2.0 rc14 (Rigaku, 2009)
;
_computing_data_collection
;
CrystalClear-SM Expert 2.0 rc14 (Rigaku, 2009)
;
_computing_data_reduction
;
CrystalClear-SM Expert 2.0 rc14 (Rigaku, 2009)
;
_computing_molecular_graphics 'Material Studio 4.4'
_computing_structure_refinement 'SHELXTL (Sheldrick, 1997)'
_computing_structure_solution 'SHELXTL (Sheldrick, 1990)'
_diffrn_ambient_temperature 123(2)
_diffrn_measured_fraction_theta_full 0.996
_diffrn_measured_fraction_theta_max 0.996
_diffrn_measurement_device_type
;
Rigaku Mercury375R (2x2 bin mode)
;
_diffrn_measurement_method 'profile data from \w-scans'
_diffrn_radiation_monochromator graphite
_diffrn_radiation_source 'fine-focus sealed tube'
_diffrn_radiation_type MoK\a
_diffrn_radiation_wavelength 0.71073
_diffrn_reflns_av_R_equivalents 0.0199
_diffrn_reflns_av_sigmaI/netI 0.0197
_diffrn_reflns_limit_h_max 9
_diffrn_reflns_limit_h_min -9
_diffrn_reflns_limit_k_max 10
_diffrn_reflns_limit_k_min -10
_diffrn_reflns_limit_l_max 13
_diffrn_reflns_limit_l_min -13
_diffrn_reflns_number 7798
_diffrn_reflns_theta_full 23.32
_diffrn_reflns_theta_max 23.32
_diffrn_reflns_theta_min 1.74
_exptl_absorpt_coefficient_mu 0.259
_exptl_absorpt_correction_T_max 0.9770
_exptl_absorpt_correction_T_min 0.9524
_exptl_absorpt_correction_type multi-scan
_exptl_absorpt_process_details 'Jacobson, R. (1998) Private commounication'
_exptl_crystal_colour Colorless
_exptl_crystal_density_diffrn 1.485
_exptl_crystal_density_method 'not measured'
_exptl_crystal_description Needle
_exptl_crystal_F_000 436
_exptl_crystal_size_max 0.19
_exptl_crystal_size_mid 0.14
_exptl_crystal_size_min 0.09
_refine_diff_density_max 1.246
_refine_diff_density_min -0.643
_refine_diff_density_rms 0.068
_refine_ls_extinction_method none
_refine_ls_goodness_of_fit_ref 1.105
_refine_ls_hydrogen_treatment mixed
_refine_ls_matrix_type full
_refine_ls_number_parameters 293
_refine_ls_number_reflns 2716
_refine_ls_number_restraints 4
_refine_ls_restrained_S_all 1.105
_refine_ls_R_factor_all 0.0763
_refine_ls_R_factor_gt 0.0668
_refine_ls_shift/su_max 0.000
_refine_ls_shift/su_mean 0.000
_refine_ls_structure_factor_coef Fsqd
_refine_ls_weighting_details 'calc w=1/[\s^2^(Fo^2^)+(0.1167P)^2^+0.7663P] where P=(Fo^2^+2Fc^2^)/3'
_refine_ls_weighting_scheme calc
_refine_ls_wR_factor_gt 0.1962
_refine_ls_wR_factor_ref 0.2052
_reflns_number_gt 2185
_reflns_number_total 2716
_reflns_threshold_expression >2sigma(I)
_cod_data_source_file 07_clacetonitrile.CIF
_cod_data_source_block 7
_cod_depositor_comments
;
The following automatic conversions were performed:

'_symmetry_cell_setting' value 'Triclinic' changed to 'triclinic'
according to
/usr/data/users/saulius/automatic-downloads/retrospective/ACS/lib/dictionaries/cif_core.dic
dictionary named 'cif_core.dic' version 2.4.2 from
2011-04-26.

'_exptl_absorpt_correction_type' value 'Multi-scan'
changed to 'multi-scan' according to
/usr/data/users/saulius/automatic-downloads/retrospective/ACS/lib/dictionaries/cif_core.dic
dictionary named 'cif_core.dic' version 2.4.2 from 2011-04-26.

Automatic conversion script
Id: cif_fix_values 2281 2013-09-26 08:29:07Z andrius 
;
_cod_database_code 4510997

loop_
_symmetry_equiv_pos_as_xyz
'x, y, z'
'-x, -y, -z'

loop_
_atom_site_label
_atom_site_type_symbol
_atom_site_fract_x
_atom_site_fract_y
_atom_site_fract_z
_atom_site_U_iso_or_equiv
_atom_site_adp_type
_atom_site_occupancy
_atom_site_symmetry_multiplicity
_atom_site_calc_flag
_atom_site_refinement_flags
O13 O 0.6957(3) 0.5303(2) 0.94852(19) 0.0413(6) Uani 1 1 d .
O15 O 0.6817(3) 0.0263(2) 0.9763(2) 0.0527(7) Uani 1 1 d .
H15 H 0.6778 -0.0301 0.9329 0.079 Uiso 1 1 calc R
O17 O 0.3911(3) 0.5404(3) 0.6272(2) 0.0494(7) Uani 1 1 d .
H17 H 0.3414 0.5537 0.5691 0.074 Uiso 1 1 calc R
O18 O 0.3940(3) 0.3068(3) 0.6250(2) 0.0488(7) Uani 1 1 d .
O23 O -0.1257(3) 0.4419(2) 0.1290(2) 0.0499(7) Uani 1 1 d .
H23 H -0.0841 0.3549 0.1578 0.075 Uiso 1 1 calc R
O25 O -0.1005(3) 0.9354(2) 0.1371(2) 0.0589(8) Uani 1 1 d .
H25 H -0.1679 0.9533 0.0888 0.088 Uiso 1 1 calc R
O27 O 0.2048(3) 0.4003(3) 0.4522(2) 0.0519(7) Uani 1 1 d .
H27 H 0.2618 0.3840 0.5069 0.078 Uiso 1 1 calc R
O28 O 0.2112(3) 0.6308(3) 0.4569(2) 0.0489(7) Uani 1 1 d .
C11 C 0.5192(4) 0.3577(3) 0.7715(3) 0.0320(7) Uani 1 1 d .
C12 C 0.5656(4) 0.4641(4) 0.8141(3) 0.0329(7) Uani 1 1 d .
C13 C 0.6506(3) 0.4219(3) 0.9103(2) 0.0310(7) Uani 1 1 d .
C14 C 0.6875(4) 0.2752(3) 0.9633(3) 0.0346(7) Uani 1 1 d .
H14 H 0.7447 0.2467 1.0296 0.042 Uiso 1 1 calc R
C15 C 0.6411(4) 0.1703(3) 0.9196(3) 0.0355(8) Uani 1 1 d .
C16 C 0.5565(4) 0.2099(4) 0.8233(3) 0.0366(8) Uani 1 1 d .
C17 C 0.4291(4) 0.4036(3) 0.6679(3) 0.0335(7) Uani 1 1 d .
C21 C 0.0651(3) 0.5897(3) 0.3181(2) 0.0316(7) Uani 1 1 d .
C22 C 0.0151(4) 0.4876(4) 0.2719(3) 0.0340(8) Uani 1 1 d .
C23 C -0.0741(4) 0.5370(3) 0.1788(2) 0.0336(7) Uani 1 1 d .
C24 C -0.1148(4) 0.6859(4) 0.1323(3) 0.0372(8) Uani 1 1 d .
C25 C -0.0655(4) 0.7871(3) 0.1803(3) 0.0363(8) Uani 1 1 d .
C26 C 0.0244(4) 0.7400(4) 0.2735(3) 0.0360(8) Uani 1 1 d .
C27 C 0.1661(4) 0.5375(3) 0.4154(3) 0.0331(7) Uani 1 1 d .
H12 H 0.539(4) 0.557(4) 0.784(3) 0.036(9) Uiso 1 1 d .
H13 H 0.748(5) 0.494(5) 1.007(4) 0.063(12) Uiso 1 1 d .
H16 H 0.521(4) 0.142(4) 0.801(3) 0.039(9) Uiso 1 1 d .
H22 H 0.045(3) 0.397(4) 0.299(2) 0.022(8) Uiso 1 1 d .
H24 H -0.180(4) 0.718(4) 0.067(3) 0.040(9) Uiso 1 1 d .
H26 H 0.059(4) 0.813(4) 0.304(3) 0.056(11) Uiso 1 1 d .
Cl32 Cl 0.1961(2) 1.07829(17) 0.47613(15) 0.1185(7) Uani 1 1 d .
N31 N 0.4270(7) 0.8881(7) 0.7067(5) 0.124(2) Uani 1 1 d .
C31 C 0.3550(6) 0.8931(5) 0.6347(5) 0.0800(14) Uani 1 1 d .
C32 C 0.2635(7) 0.8974(5) 0.5430(5) 0.0920(17) Uani 1 1 d .
H32A H 0.1714 0.8491 0.5727 0.110 Uiso 1 1 calc R
H32B H 0.3300 0.8430 0.4875 0.110 Uiso 1 1 calc R
O10 O 0.3235(4) 0.1728(3) 0.1487(3) 0.0615(8) Uani 1 1 d D
H10A H 0.394(4) 0.161(5) 0.192(3) 0.073(15) Uiso 1 1 d D
H10B H 0.324(6) 0.261(3) 0.126(4) 0.090(17) Uiso 1 1 d D
O11 O 0.0048(4) 0.8385(3) 0.7890(3) 0.0672(9) Uani 1 1 d D
H11A H 0.039(6) 0.901(4) 0.810(4) 0.085(16) Uiso 1 1 d D
H11B H -0.092(2) 0.853(7) 0.798(5) 0.11(2) Uiso 1 1 d D

loop_
_atom_site_aniso_label
_atom_site_aniso_U_11
_atom_site_aniso_U_22
_atom_site_aniso_U_33
_atom_site_aniso_U_23
_atom_site_aniso_U_13
_atom_site_aniso_U_12
O13 0.0552(15) 0.0336(13) 0.0391(13) -0.0060(10) -0.0246(12) -0.0067(11)
O15 0.0768(18) 0.0289(13) 0.0560(15) 0.0049(11) -0.0443(13) -0.0106(12)
O17 0.0693(17) 0.0361(14) 0.0460(14) 0.0003(11) -0.0355(12) -0.0088(12)
O18 0.0634(16) 0.0404(14) 0.0487(14) -0.0067(11) -0.0325(12) -0.0098(12)
O23 0.0732(17) 0.0301(13) 0.0544(15) -0.0063(11) -0.0409(13) -0.0092(11)
O25 0.0870(19) 0.0282(13) 0.0673(17) -0.0013(11) -0.0545(15) -0.0054(12)
O27 0.0726(17) 0.0367(14) 0.0506(15) 0.0018(11) -0.0398(13) -0.0108(12)
O28 0.0682(17) 0.0402(14) 0.0455(14) -0.0060(11) -0.0331(12) -0.0128(12)
C11 0.0323(16) 0.0335(17) 0.0307(16) -0.0028(13) -0.0127(13) -0.0057(13)
C12 0.0364(17) 0.0295(18) 0.0315(16) -0.0017(14) -0.0121(13) -0.0031(14)
C13 0.0338(16) 0.0335(17) 0.0289(15) -0.0087(13) -0.0094(13) -0.0067(13)
C14 0.0383(17) 0.0354(17) 0.0306(16) -0.0012(13) -0.0170(13) -0.0058(13)
C15 0.0405(18) 0.0297(17) 0.0364(17) -0.0012(13) -0.0165(14) -0.0053(13)
C16 0.0422(19) 0.0343(18) 0.0374(18) -0.0045(14) -0.0182(14) -0.0105(15)
C17 0.0373(17) 0.0320(17) 0.0332(16) -0.0033(14) -0.0139(13) -0.0084(14)
C21 0.0337(16) 0.0356(17) 0.0273(15) -0.0059(13) -0.0107(13) -0.0068(13)
C22 0.0408(18) 0.0272(18) 0.0342(17) -0.0023(14) -0.0141(14) -0.0055(14)
C23 0.0383(17) 0.0335(17) 0.0330(16) -0.0093(13) -0.0146(13) -0.0066(13)
C24 0.0426(19) 0.0370(18) 0.0343(17) -0.0048(14) -0.0208(15) -0.0051(14)
C25 0.0443(18) 0.0271(16) 0.0367(17) -0.0010(13) -0.0177(14) -0.0033(14)
C26 0.0410(18) 0.0345(18) 0.0371(18) -0.0104(14) -0.0153(14) -0.0070(14)
C27 0.0391(18) 0.0305(18) 0.0307(16) -0.0025(13) -0.0124(14) -0.0073(14)
Cl32 0.1560(16) 0.0740(10) 0.1204(13) 0.0157(8) -0.0650(11) -0.0184(9)
N31 0.120(4) 0.125(4) 0.132(4) -0.030(4) -0.078(4) 0.005(3)
C31 0.084(3) 0.067(3) 0.093(4) -0.013(3) -0.040(3) -0.008(2)
C32 0.129(5) 0.059(3) 0.101(4) -0.015(3) -0.055(3) -0.021(3)
O10 0.084(2) 0.0372(15) 0.0697(19) -0.0034(13) -0.0415(16) -0.0135(14)
O11 0.083(2) 0.0372(16) 0.090(2) -0.0127(14) -0.0429(19) -0.0097(15)

loop_
_atom_type_symbol
_atom_type_description
_atom_type_scat_dispersion_real
_atom_type_scat_dispersion_imag
_atom_type_scat_source
C C 0.0033 0.0016 'International Tables Vol C Tables 4.2.6.8 and 6.1.1.4'
H H 0.0000 0.0000 'International Tables Vol C Tables 4.2.6.8 and 6.1.1.4'
O O 0.0106 0.0060 'International Tables Vol C Tables 4.2.6.8 and 6.1.1.4'
N N 0.0061 0.0033 'International Tables Vol C Tables 4.2.6.8 and 6.1.1.4'
Cl Cl 0.1484 0.1585 'International Tables Vol C Tables 4.2.6.8 and 6.1.1.4'

loop_
_geom_angle_atom_site_label_1
_geom_angle_atom_site_label_2
_geom_angle_atom_site_label_3
_geom_angle
C12 C11 C16 121.0(3)
C12 C11 C17 119.1(3)
C16 C11 C17 119.9(3)
C11 C12 C13 119.3(3)
O13 C13 C14 122.4(3)
O13 C13 C12 117.3(3)
C14 C13 C12 120.3(3)
C15 C14 C13 119.8(3)
O15 C15 C14 116.9(3)
O15 C15 C16 122.2(3)
C14 C15 C16 120.9(3)
C11 C16 C15 118.7(3)
O18 C17 O17 123.1(3)
O18 C17 C11 119.5(3)
O17 C17 C11 117.4(3)
C22 C21 C26 121.3(3)
C22 C21 C27 119.4(3)
C26 C21 C27 119.3(3)
C23 C22 C21 119.0(3)
O23 C23 C22 121.7(3)
O23 C23 C24 117.5(3)
C22 C23 C24 120.8(3)
C23 C24 C25 119.6(3)
O25 C25 C26 117.2(3)
O25 C25 C24 122.2(3)
C26 C25 C24 120.6(3)
C25 C26 C21 118.7(3)
O28 C27 O27 122.9(3)
O28 C27 C21 119.1(3)
O27 C27 C21 118.0(3)
N31 C31 C32 179.3(6)
C31 C32 Cl32 110.0(4)

loop_
_geom_bond_atom_site_label_1
_geom_bond_atom_site_label_2
_geom_bond_distance
O13 C13 1.365(4)
O15 C15 1.375(4)
O17 C17 1.266(4)
O18 C17 1.260(4)
O23 C23 1.367(4)
O25 C25 1.367(4)
O27 C27 1.262(4)
O28 C27 1.262(4)
C11 C12 1.384(5)
C11 C16 1.387(5)
C11 C17 1.487(4)
C12 C13 1.388(4)
C13 C14 1.381(4)
C14 C15 1.379(5)
C15 C16 1.388(4)
C21 C22 1.389(5)
C21 C26 1.391(5)
C21 C27 1.480(4)
C22 C23 1.379(4)
C23 C24 1.383(5)
C24 C25 1.392(5)
C25 C26 1.383(4)
Cl32 C32 1.731(5)
N31 C31 1.118(7)
C31 C32 1.429(7)
